data_4511018
loop_
_publ_author_name
'Chiu, Yuan-Chieh'
'Chi, Yun'
'Hung, Jui-Yi'
'Cheng, Yi-Ming'
'Yu, Ya-Chien'
'Chung, Ming-Wen'
'Lee, Gene-Hsiang'
'Chou, Pi-Tai'
'Chen, Chung-Chia'
'Wu, Chung-Chih'
'Hsieh, Hsi-Ying'

_publ_section_title
;
 Blue to true-blue phosphorescent Ir(III) complexes bearing a
 nonconjugated ancillary phosphine chelate: strategic synthesis,
 photophysics, and device integration.
;
_journal_issue 2
_journal_name_full 'ACS applied materials &amp; interfaces'
_journal_page_first 433
_journal_page_last 442
_journal_paper_doi 10.1021/am800122n
_journal_volume 1
_journal_year 2009
_chemical_formula_sum 'C39 H25 F7 Ir N4 P'
_chemical_formula_weight 905.800
_symmetry_Int_Tables_number 144
_symmetry_space_group_name_Hall P_31
_symmetry_space_group_name_H-M 'P 31'
_audit_creation_date 08-10-14
_audit_creation_method 'Created with Diamond (www.crystalimpact.com)'
_audit_update_record 08-10-14
_cell_angle_alpha 90.000
_cell_angle_beta 90.000
_cell_angle_gamma 120.000
_cell_formula_units_Z 3
_cell_length_a 13.6175(6)
_cell_length_b 13.6175(6)
_cell_length_c 15.2157(7)
_cell_volume 2443.53(19)
_refine_ls_R_factor_all 0.034
_cod_data_source_file am800122n_si_001.cif
_cod_data_source_block 1a
_cod_original_cell_volume 2443.5(2)
_cod_database_code 4511018

loop_
_atom_site_aniso_label
_atom_site_aniso_U_11
_atom_site_aniso_U_22
_atom_site_aniso_U_33
_atom_site_aniso_U_12
_atom_site_aniso_U_13
_atom_site_aniso_U_23
Ir 0.01530(11) 0.01469(11) 0.01647(9) 0.00618(10) 0.0003(1) -0.00164(10)
P1 0.0164(7) 0.0176(7) 0.0176(8) 0.0074(6) 0.0010(6) -0.0016(6)
N1 0.014(2) 0.024(3) 0.021(3) 0.011(2) -0.0052(19) -0.006(2)
N2 0.022(3) 0.018(2) 0.024(3) 0.009(2) 0.001(2) 0.000(2)
N3 0.022(3) 0.018(2) 0.020(3) 0.006(2) 0.002(2) -0.004(2)
N4 0.027(3) 0.018(2) 0.022(3) 0.012(2) 0.001(2) 0.003(2)
C1 0.013(3) 0.018(3) 0.026(3) 0.008(2) -0.006(2) -0.005(2)
C2 0.028(3) 0.026(3) 0.028(4) 0.015(3) -0.002(3) 0.003(3)
C3 0.025(3) 0.032(3) 0.017(3) 0.011(3) 0.005(2) 0.006(3)
C4 0.020(3) 0.027(3) 0.022(3) 0.008(3) -0.002(2) -0.002(3)
C5 0.015(3) 0.021(3) 0.016(3) 0.007(2) -0.003(2) -0.005(2)
C6 0.015(3) 0.024(3) 0.019(3) 0.009(2) -0.002(2) -0.005(2)
C7 0.027(3) 0.029(3) 0.018(3) 0.014(3) 0.004(3) -0.007(3)
C8 0.024(3) 0.024(3) 0.035(4) 0.014(3) 0.000(3) -0.007(3)
C9 0.017(3) 0.021(3) 0.030(4) 0.009(2) -0.005(3) -0.001(3)
C10 0.020(3) 0.023(3) 0.021(4) 0.014(2) -0.002(2) -0.003(2)
C11 0.020(3) 0.021(3) 0.021(3) 0.013(3) -0.009(2) -0.011(2)
C12 0.024(3) 0.026(3) 0.026(4) 0.009(3) 0.009(3) 0.002(3)
C13 0.040(4) 0.027(3) 0.026(4) 0.016(3) 0.004(3) 0.002(3)
C14 0.042(4) 0.029(3) 0.027(4) 0.019(3) 0.019(3) 0.016(3)
C15 0.028(3) 0.024(3) 0.041(4) 0.011(3) 0.014(3) 0.006(3)
C16 0.020(3) 0.019(3) 0.029(4) 0.011(2) 0.007(3) 0.000(2)
C17 0.026(3) 0.010(3) 0.022(3) 0.003(2) -0.003(2) -0.003(2)
C18 0.022(3) 0.025(3) 0.044(4) 0.011(3) 0.005(3) -0.003(3)
C19 0.020(3) 0.035(4) 0.047(5) 0.012(3) -0.002(3) -0.007(3)
C20 0.032(4) 0.036(4) 0.037(4) 0.019(3) -0.015(3) -0.015(3)
C21 0.029(3) 0.023(3) 0.029(4) 0.015(3) -0.002(3) -0.005(3)
C22 0.022(3) 0.018(3) 0.023(3) 0.015(2) -0.003(2) -0.007(2)
C23 0.018(3) 0.025(3) 0.024(4) 0.007(3) 0.000(2) -0.001(3)
C24 0.020(3) 0.017(3) 0.022(3) 0.005(2) 0.005(2) 0.005(2)
C25 0.024(3) 0.021(3) 0.019(3) 0.010(3) 0.001(2) -0.003(2)
C26 0.024(3) 0.019(3) 0.027(4) 0.010(2) 0.003(3) 0.005(2)
C27 0.037(4) 0.033(4) 0.031(4) 0.021(3) -0.004(3) -0.007(3)
C28 0.019(3) 0.016(3) 0.019(3) 0.007(2) -0.001(2) 0.000(2)
C29 0.035(4) 0.024(3) 0.039(4) 0.015(3) -0.008(3) -0.008(3)
C30 0.047(4) 0.033(4) 0.057(5) 0.029(4) -0.010(4) -0.009(4)
C31 0.049(4) 0.049(4) 0.041(5) 0.035(4) -0.012(4) 0.002(4)
C32 0.065(5) 0.069(5) 0.042(5) 0.049(5) -0.027(4) -0.025(4)
C33 0.038(4) 0.040(4) 0.029(4) 0.025(3) -0.010(3) -0.009(3)
C34 0.012(3) 0.020(3) 0.015(3) 0.003(2) -0.003(2) 0.000(2)
C35 0.021(3) 0.022(3) 0.027(3) 0.009(2) 0.004(2) 0.001(3)
C36 0.023(3) 0.040(4) 0.032(4) 0.013(3) 0.010(3) 0.003(3)
C37 0.028(3) 0.030(4) 0.031(4) 0.010(3) 0.010(3) 0.007(3)
C38 0.026(3) 0.021(3) 0.029(4) 0.008(3) -0.004(3) -0.002(3)
C39 0.026(3) 0.019(3) 0.027(4) 0.012(2) 0.001(3) 0.000(2)
F1 0.041(2) 0.036(2) 0.029(2) 0.0222(18) 0.0108(17) -0.0034(17)
F2 0.044(2) 0.0235(18) 0.043(2) 0.0204(17) -0.0001(18) 0.0053(16)
F3 0.0201(19) 0.035(2) 0.052(3) 0.0013(16) 0.0064(17) 0.0033(19)
F4 0.041(2) 0.052(3) 0.038(3) 0.013(2) -0.018(2) -0.004(2)
F5 0.061(3) 0.104(4) 0.124(5) 0.066(3) -0.061(3) -0.078(4)
F6 0.073(3) 0.113(4) 0.035(3) 0.079(3) -0.001(2) -0.010(3)
F7 0.101(4) 0.076(4) 0.121(5) 0.072(4) 0.046(4) 0.059(3)

loop_
_atom_site_label
_atom_site_type_symbol
_atom_site_fract_x
_atom_site_fract_y
_atom_site_fract_z
_atom_site_occupancy
_atom_site_symmetry_multiplicity
_atom_site_Wyckoff_symbol
_atom_site_calc_flag
_atom_site_thermal_displace_type
_atom_site_U_iso_or_equiv
Ir Ir 0.9395(0) 0.6727(0) 0.1667(0) 1.000 3 a d Uani 0.01607(5)
P1 P 1.1101(1) 0.7989(1) 0.2380(1) 1.000 3 a d Uani 0.0177(3)
N1 N 1.0086(4) 0.7411(4) 0.0473(3) 1.000 3 a d Uani 0.0188(10)
N2 N 0.8552(4) 0.5766(4) 0.2747(3) 1.000 3 a d Uani 0.0216(11)
N3 N 0.9052(4) 0.8007(4) 0.2150(3) 1.000 3 a d Uani 0.0215(11)
N4 N 0.8164(4) 0.8136(4) 0.1941(3) 1.000 3 a d Uani 0.0220(11)
C1 C 1.0269(4) 0.8416(5) 0.0178(4) 1.000 3 a d Uani 0.0193(12)
H1 H 1.0040 0.8838 0.0535 1.000 3 a calc Uiso 0.02300
C2 C 1.0773(5) 0.8866(5) -0.0619(4) 1.000 3 a d Uani 0.0266(14)
H2 H 1.0920 0.9596 -0.0795 1.000 3 a calc Uiso 0.03200
C3 C 1.1062(5) 0.8231(5) -0.1158(4) 1.000 3 a d Uani 0.0264(13)
H3 H 1.1392 0.8510 -0.1718 1.000 3 a calc Uiso 0.03200
C4 C 1.0864(5) 0.7186(5) -0.0871(4) 1.000 3 a d Uani 0.0249(13)
H4 H 1.1054 0.6740 -0.1237 1.000 3 a calc Uiso 0.03000
C5 C 1.0385(4) 0.6783(5) -0.0047(4) 1.000 3 a d Uani 0.0182(12)
C6 C 1.0178(4) 0.5723(5) 0.0362(4) 1.000 3 a d Uani 0.0200(12)
C7 C 1.0380(5) 0.4906(5) -0.0021(4) 1.000 3 a d Uani 0.0240(14)
C8 C 1.0141(5) 0.3927(5) 0.0383(4) 1.000 3 a d Uani 0.0271(14)
H8 H 1.0286 0.3387 0.0105 1.000 3 a calc Uiso 0.03300
C9 C 0.9680(5) 0.3741(5) 0.1213(4) 1.000 3 a d Uani 0.0229(13)
C10 C 0.9453(4) 0.4504(4) 0.1637(4) 1.000 3 a d Uani 0.0195(12)
H10 H 0.9129 0.4341 0.2209 1.000 3 a calc Uiso 0.02300
C11 C 0.9708(5) 0.5524(5) 0.1214(4) 1.000 3 a d Uani 0.0190(13)
C12 C 0.9067(5) 0.5787(5) 0.3508(4) 1.000 3 a d Uani 0.0270(14)
H12 H 0.9851 0.6324 0.3571 1.000 3 a calc Uiso 0.03200
C13 C 0.8513(6) 0.5064(5) 0.4201(4) 1.000 3 a d Uani 0.0313(15)
H13 H 0.8901 0.5102 0.4730 1.000 3 a calc Uiso 0.03800
C14 C 0.7387(6) 0.4294(5) 0.4099(4) 1.000 3 a d Uani 0.0328(16)
H14 H 0.6975 0.3797 0.4568 1.000 3 a calc Uiso 0.03900
C15 C 0.6848(5) 0.4238(5) 0.3320(5) 1.000 3 a d Uani 0.0318(15)
H15 H 0.6073 0.3680 0.3245 1.000 3 a calc Uiso 0.03800
C16 C 0.7437(5) 0.5001(5) 0.2633(4) 1.000 3 a d Uani 0.0222(13)
C17 C 0.7012(5) 0.5034(4) 0.1767(4) 1.000 3 a d Uani 0.0219(13)
C18 C 0.5882(5) 0.4370(5) 0.1491(5) 1.000 3 a d Uani 0.0307(15)
C19 C 0.5512(5) 0.4430(6) 0.0664(5) 1.000 3 a d Uani 0.0349(16)
H19 H 0.4742 0.3971 0.0494 1.000 3 a calc Uiso 0.04200
C20 C 0.6315(5) 0.5186(6) 0.0100(5) 1.000 3 a d Uani 0.0346(16)
C21 C 0.7439(5) 0.5879(5) 0.0325(4) 1.000 3 a d Uani 0.0263(13)
H21 H 0.7961 0.6396 -0.0091 1.000 3 a calc Uiso 0.03200
C22 C 0.7798(5) 0.5814(5) 0.1168(4) 1.000 3 a d Uani 0.0188(12)
C23 C 1.0629(5) 0.8634(5) 0.3212(4) 1.000 3 a d Uani 0.0239(14)
H23A H 1.0442 0.8194 0.3766 1.000 3 a calc Uiso 0.02900
H23B H 1.1238 0.9419 0.3335 1.000 3 a calc Uiso 0.02900
C24 C 0.9603(5) 0.8636(4) 0.2867(4) 1.000 3 a d Uani 0.0214(12)
C25 C 0.9027(5) 0.9181(5) 0.3154(4) 1.000 3 a d Uani 0.0223(12)
H25 H 0.9193 0.9667 0.3647 1.000 3 a calc Uiso 0.02700
C26 C 0.8157(5) 0.8848(5) 0.2551(4) 1.000 3 a d Uani 0.0236(13)
C27 C 0.7301(6) 0.9216(5) 0.2510(5) 1.000 3 a d Uani 0.0318(15)
C28 C 1.2031(5) 0.7593(5) 0.2941(4) 1.000 3 a d Uani 0.0189(12)
C29 C 1.2082(5) 0.6657(5) 0.2637(5) 1.000 3 a d Uani 0.0328(16)
H29 H 1.1597 0.6209 0.2173 1.000 3 a calc Uiso 0.03900
C30 C 1.2837(6) 0.6373(6) 0.3005(5) 1.000 3 a d Uani 0.0415(18)
H30 H 1.2868 0.5731 0.2799 1.000 3 a calc Uiso 0.05000
C31 C 1.3537(6) 0.7026(6) 0.3669(5) 1.000 3 a d Uani 0.0417(18)
H31 H 1.4071 0.6847 0.3913 1.000 3 a calc Uiso 0.05000
C32 C 1.3476(7) 0.7928(7) 0.3983(5) 1.000 3 a d Uani 0.051(2)
H32 H 1.3948 0.8361 0.4457 1.000 3 a calc Uiso 0.06200
C33 C 1.2725(6) 0.8218(6) 0.3611(4) 1.000 3 a d Uani 0.0336(16)
H33 H 1.2695 0.8858 0.3826 1.000 3 a calc Uiso 0.04000
C34 C 1.2095(4) 0.9150(4) 0.1686(4) 1.000 3 a d Uani 0.0181(11)
C35 C 1.2787(5) 0.8972(5) 0.1116(4) 1.000 3 a d Uani 0.0238(13)
H35 H 1.2776 0.8269 0.1125 1.000 3 a calc Uiso 0.02900
C36 C 1.3492(5) 0.9810(6) 0.0533(5) 1.000 3 a d Uani 0.0330(16)
H36 H 1.3948 0.9673 0.0135 1.000 3 a calc Uiso 0.04000
C37 C 1.3535(5) 1.0838(6) 0.0527(4) 1.000 3 a d Uani 0.0314(15)
H37 H 1.4035 1.1419 0.0137 1.000 3 a calc Uiso 0.03800
C38 C 1.2848(5) 1.1027(5) 0.1090(4) 1.000 3 a d Uani 0.0274(14)
H38 H 1.2875 1.1738 0.1086 1.000 3 a calc Uiso 0.03300
C39 C 1.2126(5) 1.0184(5) 0.1655(4) 1.000 3 a d Uani 0.0234(13)
H39 H 1.1643 1.0312 0.2028 1.000 3 a calc Uiso 0.02800
F1 F 1.0814(3) 0.5070(3) -0.0839(2) 1.000 3 a d Uani 0.0342(9)
F2 F 0.9405(3) 0.2750(3) 0.1627(3) 1.000 3 a d Uani 0.0353(9)
F3 F 0.5089(3) 0.3598(3) 0.2053(3) 1.000 3 a d Uani 0.0411(10)
F4 F 0.5979(3) 0.5246(3) -0.0724(3) 1.000 3 a d Uani 0.0481(11)
F5 F 0.6395(4) 0.8542(5) 0.2067(4) 1.000 3 a d Uani 0.085(2)
F6 F 0.6961(4) 0.9322(4) 0.3293(3) 1.000 3 a d Uani 0.0593(13)
F7 F 0.7694(5) 1.0223(4) 0.2150(4) 1.000 3 a d Uani 0.0869(19)

loop_
_atom_type_symbol
_atom_type_radius_bond
Ir 1.200
P 1.200
N 1.200
C 1.200
H 1.200
F 1.200
